data_7247601
loop_
_publ_author_name
'Manoharan, Deepak'
'Ahmad, Shamim'
'Tothadi, Srinu'
'Emmerling, Franziska'
'Bhattacharya, Biswajit'
'Ghosh, Soumyajit'

_publ_section_title
;
 Linker size dependent mechanical properties of di-imine based molecular
 crystals
;
_journal_issue 46
_journal_name_full CrystEngComm
_journal_page_first 6416
_journal_page_last 6423
_journal_paper_doi 10.1039/D3CE00928A
_journal_volume 25
_journal_year 2023
_chemical_formula_moiety 'C30 H44 N2 O2'
_chemical_formula_sum 'C30 H44 N2 O2'
_chemical_formula_weight 464.67
_space_group_crystal_system triclinic
_space_group_IT_number 2
_space_group_name_Hall '-P 1'
_space_group_name_H-M_alt 'P -1'
_atom_sites_solution_hydrogens geom
_audit_creation_date 2022-10-27
_audit_creation_method
;
Olex2 1.2
(compiled 2018.05.29 svn.r3508 for OlexSys, GUI svn.r5506)
;
_audit_update_record
;
2023-08-01 deposited with the CCDC.	2023-10-31 downloaded from the CCDC.
;
_cell_angle_alpha 82.665(10)
_cell_angle_beta 87.026(10)
_cell_angle_gamma 72.301(9)
_cell_formula_units_Z 1
_cell_length_a 6.4470(15)
_cell_length_b 10.416(3)
_cell_length_c 11.367(3)
_cell_measurement_reflns_used 2756
_cell_measurement_temperature 298(2)
_cell_measurement_theta_max 26.82
_cell_measurement_theta_min 2.58
_cell_volume 721.2(3)
_computing_cell_refinement 'SAINT V8.40B (?, 2016)'
_computing_data_reduction 'SAINT V8.40B (?, 2016)'
_computing_molecular_graphics 'Olex2 (Dolomanov et al., 2009)'
_computing_publication_material 'Olex2 (Dolomanov et al., 2009)'
_computing_structure_refinement 'ShelXL (Sheldrick, 2015)'
_computing_structure_solution 'SHELXT 2018/2 (Sheldrick, 2018)'
_diffrn_ambient_temperature 298
_diffrn_measured_fraction_theta_full 0.999
_diffrn_measured_fraction_theta_max 0.999
_diffrn_measurement_device_type 'Bruker D8 QUEST'
_diffrn_measurement_method '\f and \w scans'
_diffrn_radiation_type MoK\a
_diffrn_radiation_wavelength 0.71073
_diffrn_reflns_av_R_equivalents 0.1034
_diffrn_reflns_av_unetI/netI 0.0497
_diffrn_reflns_Laue_measured_fraction_full 0.999
_diffrn_reflns_Laue_measured_fraction_max 0.999
_diffrn_reflns_limit_h_max 7
_diffrn_reflns_limit_h_min -7
_diffrn_reflns_limit_k_max 12
_diffrn_reflns_limit_k_min -12
_diffrn_reflns_limit_l_max 13
_diffrn_reflns_limit_l_min -13
_diffrn_reflns_number 24832
_diffrn_reflns_point_group_measured_fraction_full 0.999
_diffrn_reflns_point_group_measured_fraction_max 0.999
_diffrn_reflns_theta_full 24.999
_diffrn_reflns_theta_max 24.999
_diffrn_reflns_theta_min 2.580
_diffrn_standards_number 0
_exptl_absorpt_coefficient_mu 0.066
_exptl_absorpt_correction_T_max 0.7461
_exptl_absorpt_correction_T_min 0.6433
_exptl_absorpt_correction_type multi-scan
_exptl_absorpt_process_details
'SADABS-2016/2 (Bruker,2016/2) was used for absorption correction. wR2(int) was 0.1066 before and 0.0771 after correction. The Ratio of minimum to maximum transmission is 0.8622. The \l/2 correction factor is Not present.'
_exptl_crystal_colour yellow
_exptl_crystal_colour_primary yellow
_exptl_crystal_density_diffrn 1.070
_exptl_crystal_description needle
_exptl_crystal_F_000 254
_exptl_crystal_size_max 0.12
_exptl_crystal_size_mid 0.07
_exptl_crystal_size_min 0.05
_refine_diff_density_max 0.261
_refine_diff_density_min -0.177
_refine_diff_density_rms 0.036
_refine_ls_extinction_method none
_refine_ls_goodness_of_fit_ref 1.028
_refine_ls_hydrogen_treatment constr
_refine_ls_matrix_type full
_refine_ls_number_parameters 161
_refine_ls_number_reflns 2550
_refine_ls_number_restraints 0
_refine_ls_restrained_S_all 1.028
_refine_ls_R_factor_all 0.1117
_refine_ls_R_factor_gt 0.0645
_refine_ls_shift/su_max 0.000
_refine_ls_shift/su_mean 0.000
_refine_ls_structure_factor_coef Fsqd
_refine_ls_weighting_details 'w=1/[\s^2^(Fo^2^)+(0.0565P)^2^+0.4627P] where P=(Fo^2^+2Fc^2^)/3'
_refine_ls_weighting_scheme calc
_refine_ls_wR_factor_gt 0.1514
_refine_ls_wR_factor_ref 0.1770
_reflns_Friedel_coverage 0.000
_reflns_number_gt 1545
_reflns_number_total 2550
_reflns_threshold_expression 'I > 2\s(I)'
_cod_data_source_file d3ce00928a3.cif
_cod_data_source_block dm_17_0m_a
_cod_depositor_comments 'Adding full bibliography for 7247601--7247604.cif.'
_cod_original_cell_volume 721.1(3)
_cod_database_code 7247601
_shelx_shelxl_version_number 2018/3
_shelx_space_group_comment
;
The symmetry employed for this shelxl refinement is uniquely defined
by the following loop, which should always be used as a source of
symmetry information in preference to the above space-group names.
They are only intended as comments.
;
_shelx_estimated_absorpt_t_max 0.997
_shelx_estimated_absorpt_t_min 0.992
_olex2_refinement_description
;
1. Fixed Uiso
 At 1.2 times of:
  All C(H) groups
 At 1.5 times of:
  All C(H,H,H) groups, All O(H) groups
2.a Aromatic/amide H refined with riding coordinates:
 C4(H4), C6(H6), C15(H15)
2.b Idealised Me refined as rotating group:
 C1(H1A,H1B,H1C), C7(H7A,H7B,H7C), C8(H8A,H8B,H8C), C10(H10A,H10B,H10C),
 C11(H11A,H11B,H11C), C14(H14A,H14B,H14C)
2.c Idealised tetrahedral OH refined as rotating group:
 O1(H1)
;
_olex2_submission_special_instructions 'No special instructions were received'

loop_
_space_group_symop_operation_xyz
'x, y, z'
'-x, -y, -z'

loop_
_atom_site_label
_atom_site_type_symbol
_atom_site_fract_x
_atom_site_fract_y
_atom_site_fract_z
_atom_site_U_iso_or_equiv
_atom_site_adp_type
_atom_site_occupancy
_atom_site_site_symmetry_order
_atom_site_calc_flag
_atom_site_refinement_flags_posn
_atom_site_refinement_flags_adp
_atom_site_refinement_flags_occupancy
_atom_site_disorder_assembly
_atom_site_disorder_group
O1 O 0.7404(3) 0.3480(2) 0.3451(2) 0.0637(6) Uani 1 1 d . . . . .
H1 H 0.828905 0.360058 0.388472 0.096 Uiso 1 1 calc GR . . . .
N1 N 0.9249(4) 0.4862(3) 0.4649(2) 0.0533(7) Uani 1 1 d . . . . .
C1 C -0.1163(6) 0.8341(4) 0.1695(4) 0.0866(12) Uani 1 1 d . . . . .
H1A H -0.061166 0.802943 0.094752 0.130 Uiso 1 1 calc GR . . . .
H1B H -0.224240 0.921113 0.155813 0.130 Uiso 1 1 calc GR . . . .
H1C H -0.180661 0.770444 0.213277 0.130 Uiso 1 1 calc GR . . . .
C2 C 0.0698(5) 0.8465(3) 0.2401(3) 0.0565(8) Uani 1 1 d . . . . .
C3 C 0.2437(4) 0.7106(3) 0.2703(2) 0.0452(7) Uani 1 1 d . . . . .
C4 C 0.4147(4) 0.7013(3) 0.3426(3) 0.0504(7) Uani 1 1 d . . . . .
H4 H 0.417751 0.778065 0.375440 0.060 Uiso 1 1 calc R . . . .
C5 C 0.5801(4) 0.5829(3) 0.3677(2) 0.0464(7) Uani 1 1 d . . . . .
C6 C 0.7555(5) 0.5858(3) 0.4420(3) 0.0550(8) Uani 1 1 d . . . . .
H6 H 0.742521 0.665384 0.474653 0.066 Uiso 1 1 calc R . . . .
C7 C 0.1759(6) 0.9425(3) 0.1642(4) 0.0867(12) Uani 1 1 d . . . . .
H7A H 0.297183 0.949703 0.205654 0.130 Uiso 1 1 calc GR . . . .
H7B H 0.071188 1.030575 0.149150 0.130 Uiso 1 1 calc GR . . . .
H7C H 0.225764 0.907458 0.090314 0.130 Uiso 1 1 calc GR . . . .
C8 C 0.6062(6) 0.2938(4) 0.1136(3) 0.0825(11) Uani 1 1 d . . . . .
H8A H 0.610790 0.364858 0.051678 0.124 Uiso 1 1 calc GR . . . .
H8B H 0.601379 0.215343 0.079108 0.124 Uiso 1 1 calc GR . . . .
H8C H 0.733924 0.270895 0.161226 0.124 Uiso 1 1 calc GR . . . .
C9 C 0.4025(5) 0.3424(3) 0.1916(3) 0.0557(8) Uani 1 1 d . . . . .
C10 C 0.3938(6) 0.2283(3) 0.2892(3) 0.0754(11) Uani 1 1 d . . . . .
H10A H 0.511004 0.212465 0.343226 0.113 Uiso 1 1 calc GR . . . .
H10B H 0.407564 0.146920 0.254220 0.113 Uiso 1 1 calc GR . . . .
H10C H 0.257327 0.254036 0.331416 0.113 Uiso 1 1 calc GR . . . .
C11 C 0.2029(6) 0.3711(4) 0.1140(3) 0.0819(12) Uani 1 1 d . . . . .
H11A H 0.073023 0.402243 0.160817 0.123 Uiso 1 1 calc GR . . . .
H11B H 0.203590 0.289380 0.083083 0.123 Uiso 1 1 calc GR . . . .
H11C H 0.206708 0.439532 0.049576 0.123 Uiso 1 1 calc GR . . . .
C12 C 0.4077(4) 0.4684(3) 0.2464(2) 0.0443(7) Uani 1 1 d . . . . .
C13 C 0.5788(4) 0.4655(3) 0.3202(2) 0.0453(7) Uani 1 1 d . . . . .
C14 C -0.0245(7) 0.9079(4) 0.3534(4) 0.0991(14) Uani 1 1 d . . . . .
H14A H -0.088269 0.847004 0.401985 0.149 Uiso 1 1 calc GR . . . .
H14B H -0.133980 0.993048 0.333353 0.149 Uiso 1 1 calc GR . . . .
H14C H 0.089553 0.922223 0.396225 0.149 Uiso 1 1 calc GR . . . .
C15 C 0.2474(4) 0.5918(3) 0.2244(2) 0.0450(7) Uani 1 1 d . . . . .
H15 H 0.133876 0.595737 0.175473 0.054 Uiso 1 1 calc R . . . .

loop_
_atom_site_aniso_label
_atom_site_aniso_U_11
_atom_site_aniso_U_22
_atom_site_aniso_U_33
_atom_site_aniso_U_23
_atom_site_aniso_U_13
_atom_site_aniso_U_12
O1 0.0510(13) 0.0559(13) 0.0800(17) -0.0176(11) -0.0229(11) -0.0026(11)
N1 0.0396(13) 0.0683(17) 0.0542(16) -0.0077(13) -0.0150(11) -0.0168(13)
C1 0.065(2) 0.064(2) 0.121(3) 0.000(2) -0.041(2) -0.0013(18)
C2 0.0565(19) 0.0457(17) 0.063(2) -0.0062(15) -0.0074(15) -0.0077(15)
C3 0.0423(15) 0.0485(17) 0.0455(17) -0.0058(13) -0.0059(13) -0.0135(13)
C4 0.0520(17) 0.0477(17) 0.0556(19) -0.0108(14) -0.0091(14) -0.0177(14)
C5 0.0392(15) 0.0576(18) 0.0453(17) -0.0095(14) -0.0090(12) -0.0160(14)
C6 0.0550(18) 0.061(2) 0.0550(19) -0.0130(15) -0.0111(15) -0.0220(16)
C7 0.089(3) 0.054(2) 0.110(3) 0.006(2) -0.008(2) -0.015(2)
C8 0.085(3) 0.086(3) 0.079(3) -0.041(2) 0.009(2) -0.018(2)
C9 0.0507(18) 0.0547(19) 0.062(2) -0.0190(16) -0.0101(15) -0.0097(15)
C10 0.078(2) 0.056(2) 0.100(3) -0.023(2) -0.010(2) -0.0232(18)
C11 0.083(2) 0.076(2) 0.094(3) -0.035(2) -0.036(2) -0.020(2)
C12 0.0403(15) 0.0484(17) 0.0450(17) -0.0098(13) -0.0086(13) -0.0115(13)
C13 0.0349(14) 0.0444(16) 0.0515(18) -0.0042(13) -0.0080(13) -0.0035(13)
C14 0.097(3) 0.084(3) 0.092(3) -0.026(2) -0.002(2) 0.016(2)
C15 0.0391(15) 0.0507(17) 0.0459(17) -0.0079(13) -0.0103(12) -0.0124(13)

loop_
_atom_type_symbol
_atom_type_description
_atom_type_scat_dispersion_real
_atom_type_scat_dispersion_imag
_atom_type_scat_source
C C 0.0033 0.0016 'International Tables Vol C Tables 4.2.6.8 and 6.1.1.4'
H H 0.0000 0.0000 'International Tables Vol C Tables 4.2.6.8 and 6.1.1.4'
N N 0.0061 0.0033 'International Tables Vol C Tables 4.2.6.8 and 6.1.1.4'
O O 0.0106 0.0060 'International Tables Vol C Tables 4.2.6.8 and 6.1.1.4'

loop_
_geom_angle_atom_site_label_1
_geom_angle_atom_site_label_2
_geom_angle_atom_site_label_3
_geom_angle
_geom_angle_site_symmetry_1
_geom_angle_site_symmetry_3
_geom_angle_publ_flag
C13 O1 H1 109.5 . . ?
C6 N1 N1 113.8(3) . 2_766 ?
H1A C1 H1B 109.5 . . ?
H1A C1 H1C 109.5 . . ?
H1B C1 H1C 109.5 . . ?
C2 C1 H1A 109.5 . . ?
C2 C1 H1B 109.5 . . ?
C2 C1 H1C 109.5 . . ?
C1 C2 C3 112.6(3) . . ?
C1 C2 C7 107.7(3) . . ?
C1 C2 C14 108.5(3) . . ?
C3 C2 C7 108.4(3) . . ?
C3 C2 C14 110.2(3) . . ?
C14 C2 C7 109.3(3) . . ?
C4 C3 C2 120.2(3) . . ?
C4 C3 C15 116.1(3) . . ?
C15 C3 C2 123.6(2) . . ?
C3 C4 H4 118.8 . . ?
C5 C4 C3 122.3(3) . . ?
C5 C4 H4 118.8 . . ?
C4 C5 C6 117.6(3) . . ?
C4 C5 C13 120.0(2) . . ?
C13 C5 C6 122.3(3) . . ?
N1 C6 C5 123.8(3) . . ?
N1 C6 H6 118.1 . . ?
C5 C6 H6 118.1 . . ?
C2 C7 H7A 109.5 . . ?
C2 C7 H7B 109.5 . . ?
C2 C7 H7C 109.5 . . ?
H7A C7 H7B 109.5 . . ?
H7A C7 H7C 109.5 . . ?
H7B C7 H7C 109.5 . . ?
H8A C8 H8B 109.5 . . ?
H8A C8 H8C 109.5 . . ?
H8B C8 H8C 109.5 . . ?
C9 C8 H8A 109.5 . . ?
C9 C8 H8B 109.5 . . ?
C9 C8 H8C 109.5 . . ?
C10 C9 C8 109.4(3) . . ?
C10 C9 C12 110.3(2) . . ?
C11 C9 C8 107.9(3) . . ?
C11 C9 C10 107.3(3) . . ?
C11 C9 C12 112.0(2) . . ?
C12 C9 C8 109.9(3) . . ?
C9 C10 H10A 109.5 . . ?
C9 C10 H10B 109.5 . . ?
C9 C10 H10C 109.5 . . ?
H10A C10 H10B 109.5 . . ?
H10A C10 H10C 109.5 . . ?
H10B C10 H10C 109.5 . . ?
C9 C11 H11A 109.5 . . ?
C9 C11 H11B 109.5 . . ?
C9 C11 H11C 109.5 . . ?
H11A C11 H11B 109.5 . . ?
H11A C11 H11C 109.5 . . ?
H11B C11 H11C 109.5 . . ?
C13 C12 C9 121.7(2) . . ?
C15 C12 C9 122.0(2) . . ?
C15 C12 C13 116.4(2) . . ?
O1 C13 C5 120.5(2) . . ?
O1 C13 C12 119.2(2) . . ?
C5 C13 C12 120.3(2) . . ?
C2 C14 H14A 109.5 . . ?
C2 C14 H14B 109.5 . . ?
C2 C14 H14C 109.5 . . ?
H14A C14 H14B 109.5 . . ?
H14A C14 H14C 109.5 . . ?
H14B C14 H14C 109.5 . . ?
C3 C15 H15 117.6 . . ?
C12 C15 C3 124.9(2) . . ?
C12 C15 H15 117.6 . . ?

loop_
_geom_bond_atom_site_label_1
_geom_bond_atom_site_label_2
_geom_bond_distance
_geom_bond_site_symmetry_2
_geom_bond_publ_flag
O1 H1 0.8200 . ?
O1 C13 1.353(3) . ?
N1 N1 1.403(4) 2_766 ?
N1 C6 1.268(4) . ?
C1 H1A 0.9600 . ?
C1 H1B 0.9600 . ?
C1 H1C 0.9600 . ?
C1 C2 1.524(4) . ?
C2 C3 1.526(4) . ?
C2 C7 1.532(5) . ?
C2 C14 1.526(5) . ?
C3 C4 1.382(4) . ?
C3 C15 1.397(4) . ?
C4 H4 0.9300 . ?
C4 C5 1.372(4) . ?
C5 C6 1.456(4) . ?
C5 C13 1.400(4) . ?
C6 H6 0.9300 . ?
C7 H7A 0.9600 . ?
C7 H7B 0.9600 . ?
C7 H7C 0.9600 . ?
C8 H8A 0.9600 . ?
C8 H8B 0.9600 . ?
C8 H8C 0.9600 . ?
C8 C9 1.535(4) . ?
C9 C10 1.531(4) . ?
C9 C11 1.530(4) . ?
C9 C12 1.532(4) . ?
C10 H10A 0.9600 . ?
C10 H10B 0.9600 . ?
C10 H10C 0.9600 . ?
C11 H11A 0.9600 . ?
C11 H11B 0.9600 . ?
C11 H11C 0.9600 . ?
C12 C13 1.412(3) . ?
C12 C15 1.385(4) . ?
C14 H14A 0.9600 . ?
C14 H14B 0.9600 . ?
C14 H14C 0.9600 . ?
C15 H15 0.9300 . ?

loop_
_geom_torsion_atom_site_label_1
_geom_torsion_atom_site_label_2
_geom_torsion_atom_site_label_3
_geom_torsion_atom_site_label_4
_geom_torsion
_geom_torsion_site_symmetry_1
_geom_torsion_site_symmetry_2
_geom_torsion_site_symmetry_3
_geom_torsion_site_symmetry_4
_geom_torsion_publ_flag
N1 N1 C6 C5 178.0(3) 2_766 . . . ?
C1 C2 C3 C4 -174.5(3) . . . . ?
C1 C2 C3 C15 8.4(4) . . . . ?
C2 C3 C4 C5 -176.9(3) . . . . ?
C2 C3 C15 C12 177.3(3) . . . . ?
C3 C4 C5 C6 178.1(3) . . . . ?
C3 C4 C5 C13 -0.5(4) . . . . ?
C4 C3 C15 C12 0.0(4) . . . . ?
C4 C5 C6 N1 -174.9(3) . . . . ?
C4 C5 C13 O1 -179.5(3) . . . . ?
C4 C5 C13 C12 0.0(4) . . . . ?
C6 C5 C13 O1 2.0(4) . . . . ?
C6 C5 C13 C12 -178.6(3) . . . . ?
C7 C2 C3 C4 66.4(4) . . . . ?
C7 C2 C3 C15 -110.7(3) . . . . ?
C8 C9 C12 C13 -59.4(4) . . . . ?
C8 C9 C12 C15 119.3(3) . . . . ?
C9 C12 C13 O1 -1.3(4) . . . . ?
C9 C12 C13 C5 179.2(3) . . . . ?
C9 C12 C15 C3 -179.2(3) . . . . ?
C10 C9 C12 C13 61.3(4) . . . . ?
C10 C9 C12 C15 -120.0(3) . . . . ?
C11 C9 C12 C13 -179.3(3) . . . . ?
C11 C9 C12 C15 -0.7(4) . . . . ?
C13 C5 C6 N1 3.7(5) . . . . ?
C13 C12 C15 C3 -0.5(4) . . . . ?
C14 C2 C3 C4 -53.2(4) . . . . ?
C14 C2 C3 C15 129.7(3) . . . . ?
C15 C3 C4 C5 0.4(4) . . . . ?
C15 C12 C13 O1 180.0(3) . . . . ?
C15 C12 C13 C5 0.5(4) . . . . ?
